data_1569182
loop_
_publ_author_name
'Chang, Dongdong'
'Zhu, Jiangyu'
'Sun, Yutao'
'Chi, Kai'
'Qiao, Yanjun'
'Wang, Teng'
'Zhao, Yan'
'Liu, Yunqi'
'Lu, Xuefeng'

_publ_section_title
;
 From closed-shell edge-extended kekulenes to open-shell carbonylated
 cycloarene diradicaloid.
;
_journal_issue 22
_journal_name_full 'Chemical science'
_journal_page_first 6087
_journal_page_last 6094
_journal_paper_doi 10.1039/d3sc01295f
_journal_volume 14
_journal_year 2023
_chemical_formula_moiety '2(C H Cl3), C98 H82 O6'
_chemical_formula_sum 'C100 H84 Cl6 O6'
_chemical_formula_weight 1594.37
_space_group_crystal_system triclinic
_space_group_IT_number 2
_space_group_name_Hall '-P 1'
_space_group_name_H-M_alt 'P -1'
_atom_sites_solution_hydrogens mixed
_atom_sites_solution_primary dual
_audit_creation_date 2023-04-25
_audit_creation_method
;
Olex2 1.5
(compiled 2021.11.18 svn.ra9532c28 for OlexSys, GUI svn.r6429)
;
_audit_update_record
;
2023-04-28 deposited with the CCDC.	2023-05-15 downloaded from the CCDC.
;
_cell_angle_alpha 64.469(2)
_cell_angle_beta 74.622(2)
_cell_angle_gamma 69.798(2)
_cell_formula_units_Z 1
_cell_length_a 10.2129(3)
_cell_length_b 14.2075(4)
_cell_length_c 16.4062(4)
_cell_measurement_reflns_used 5265
_cell_measurement_temperature 173(2)
_cell_measurement_theta_max 68.222
_cell_measurement_theta_min 3.014
_cell_volume 1996.82(10)
_computing_cell_refinement 'SAINT V8.40B (?, 2016)'
_computing_data_collection 'SAINT V8.40B (?, 2016)'
_computing_data_reduction 'SAINT V8.40B (?, 2016)'
_computing_molecular_graphics 'Olex2 1.5 (Dolomanov et al., 2009)'
_computing_publication_material 'Olex2 1.5 (Dolomanov et al., 2009)'
_computing_structure_refinement 'SHELXL 2018/3 (Sheldrick, 2015)'
_computing_structure_solution 'SHELXT 2018/2 (Sheldrick, 2018)'
_diffrn_ambient_temperature 173.00
_diffrn_measured_fraction_theta_full 1.000
_diffrn_measured_fraction_theta_max 0.998
_diffrn_measurement_device_type 'Bruker D8 VENTURE'
_diffrn_measurement_method '\f and \w scans'
_diffrn_radiation_type CuK\a
_diffrn_radiation_wavelength 1.54178
_diffrn_reflns_av_R_equivalents 0.0732
_diffrn_reflns_av_unetI/netI 0.0523
_diffrn_reflns_Laue_measured_fraction_full 1.000
_diffrn_reflns_Laue_measured_fraction_max 0.998
_diffrn_reflns_limit_h_max 12
_diffrn_reflns_limit_h_min -12
_diffrn_reflns_limit_k_max 16
_diffrn_reflns_limit_k_min -17
_diffrn_reflns_limit_l_max 19
_diffrn_reflns_limit_l_min -19
_diffrn_reflns_number 29695
_diffrn_reflns_point_group_measured_fraction_full 1.000
_diffrn_reflns_point_group_measured_fraction_max 0.998
_diffrn_reflns_theta_full 67.679
_diffrn_reflns_theta_max 68.383
_diffrn_reflns_theta_min 3.013
_exptl_absorpt_coefficient_mu 2.419
_exptl_absorpt_correction_T_max 0.7531
_exptl_absorpt_correction_T_min 0.5947
_exptl_absorpt_correction_type multi-scan
_exptl_absorpt_process_details 'SADABS-2016/2 - Bruker AXS area detector scaling and absorption correction'
_exptl_crystal_colour black
_exptl_crystal_colour_primary black
_exptl_crystal_density_diffrn 1.326
_exptl_crystal_description block
_exptl_crystal_F_000 834
_exptl_crystal_size_max 0.16
_exptl_crystal_size_mid 0.16
_exptl_crystal_size_min 0.14
_refine_diff_density_max 0.607
_refine_diff_density_min -0.598
_refine_diff_density_rms 0.069
_refine_ls_extinction_method none
_refine_ls_goodness_of_fit_ref 1.026
_refine_ls_hydrogen_treatment mixed
_refine_ls_matrix_type full
_refine_ls_number_parameters 514
_refine_ls_number_reflns 7327
_refine_ls_number_restraints 0
_refine_ls_restrained_S_all 1.026
_refine_ls_R_factor_all 0.1188
_refine_ls_R_factor_gt 0.0742
_refine_ls_shift/su_max 0.000
_refine_ls_shift/su_mean 0.000
_refine_ls_structure_factor_coef Fsqd
_refine_ls_weighting_details 'w=1/[\s^2^(Fo^2^)+(0.1399P)^2^+0.6008P] where P=(Fo^2^+2Fc^2^)/3'
_refine_ls_weighting_scheme calc
_refine_ls_wR_factor_gt 0.2098
_refine_ls_wR_factor_ref 0.2472
_reflns_Friedel_coverage 0.000
_reflns_number_gt 4310
_reflns_number_total 7327
_reflns_threshold_expression 'I > 2\s(I)'
_cod_data_source_file d3sc01295f2.cif
_cod_data_source_block a
_cod_depositor_comments 'Adding full bibliography for 1569181--1569184.cif.'
_cod_database_code 1569182
_shelx_shelxl_version_number 2018/3
_shelx_space_group_comment
;
The symmetry employed for this shelxl refinement is uniquely defined
by the following loop, which should always be used as a source of
symmetry information in preference to the above space-group names.
They are only intended as comments.
;
_shelx_estimated_absorpt_t_max 0.728
_shelx_estimated_absorpt_t_min 0.698
_olex2_refinement_description
;
1. Fixed Uiso
 At 1.2 times of:
  All C(H) groups, All C(H,H) groups
 At 1.5 times of:
  All C(H,H,H) groups
2.a Ternary CH refined with riding coordinates:
 C50(H50)
2.b Secondary CH2 refined with riding coordinates:
 C42(H42A,H42B), C43(H43A,H43B), C44(H44A,H44B), C46(H46A,H46B), C47(H47A,
 H47B), C48(H48A,H48B)
2.c Aromatic/amide H refined with riding coordinates:
 C3(H3), C5(H5), C6(H6), C12(H12), C14(H14), C15(H15), C17(H17), C20(H20),
 C23(H23), C27(H27), C30(H30), C35(H35), C37(H37)
2.d Idealised Me refined as rotating group:
 C39(H39A,H39B,H39C), C40(H40A,H40B,H40C), C41(H41A,H41B,H41C), C45(H45A,H45B,
 H45C), C49(H49A,H49B,H49C)
;
_olex2_submission_special_instructions 'No special instructions were received'

loop_
_space_group_symop_operation_xyz
'x, y, z'
'-x, -y, -z'

loop_
_atom_site_label
_atom_site_type_symbol
_atom_site_fract_x
_atom_site_fract_y
_atom_site_fract_z
_atom_site_U_iso_or_equiv
_atom_site_adp_type
_atom_site_occupancy
_atom_site_site_symmetry_order
_atom_site_calc_flag
_atom_site_refinement_flags_posn
_atom_site_refinement_flags_adp
_atom_site_refinement_flags_occupancy
_atom_site_disorder_assembly
_atom_site_disorder_group
Cl1 Cl 0.11898(19) 0.01395(13) 0.06680(12) 0.1106(6) Uani 1 1 d . . . . .
Cl2 Cl -0.17329(15) 0.05338(14) 0.15028(11) 0.0996(5) Uani 1 1 d . . . . .
Cl3 Cl 0.03874(17) 0.06545(17) 0.22656(15) 0.1113(6) Uani 1 1 d . . . . .
C50 C 0.0036(5) -0.0007(4) 0.1698(3) 0.0714(13) Uani 1 1 d . . . . .
H50 H 0.019409 -0.079345 0.209059 0.086 Uiso 1 1 calc R U . . .
O1 O 0.1921(3) 0.6291(2) 0.20702(16) 0.0445(6) Uani 1 1 d . . . . .
O2 O 0.0586(2) 0.7586(2) 0.30876(16) 0.0415(6) Uani 1 1 d . . . . .
O3 O 1.0925(3) 0.4491(2) 0.41817(19) 0.0547(7) Uani 1 1 d . . . . .
C1 C 0.2640(3) 0.6415(3) 0.2607(2) 0.0401(8) Uani 1 1 d . . . . .
C2 C 1.7332(4) 0.2993(3) 0.6202(2) 0.0388(8) Uani 1 1 d . . . . .
C3 C 1.8044(4) 0.2458(3) 0.5607(2) 0.0411(8) Uani 1 1 d . . . . .
H3 H 1.901529 0.209061 0.563126 0.049 Uiso 1 1 calc R U . . .
C4 C 1.7365(3) 0.2448(3) 0.4975(2) 0.0381(8) Uani 1 1 d . . . . .
C5 C 1.8077(4) 0.1883(3) 0.4364(2) 0.0436(8) Uani 1 1 d . . . . .
H5 H 1.905728 0.153830 0.436206 0.052 Uiso 1 1 calc R U . . .
C6 C 1.7377(4) 0.1836(3) 0.3793(2) 0.0423(8) Uani 1 1 d . . . . .
H6 H 1.787745 0.143783 0.341408 0.051 Uiso 1 1 calc R U . . .
C7 C 1.5910(4) 0.2362(3) 0.3741(2) 0.0392(8) Uani 1 1 d . . . . .
C8 C 1.5180(4) 0.2274(3) 0.3173(2) 0.0424(8) Uani 1 1 d . . . . .
H8 H 1.579(4) 0.189(3) 0.277(3) 0.043(10) Uiso 1 1 d . . . . .
C9 C 1.3741(4) 0.2784(3) 0.3129(2) 0.0379(8) Uani 1 1 d . . . . .
C10 C 1.2952(4) 0.2672(3) 0.2583(3) 0.0486(9) Uani 1 1 d . . . . .
C11 C 1.1489(4) 0.3233(3) 0.2548(2) 0.0378(8) Uani 1 1 d . . . . .
C12 C 1.0671(4) 0.3180(3) 0.2014(2) 0.0433(8) Uani 1 1 d . . . . .
H12 H 1.110955 0.276541 0.164156 0.052 Uiso 1 1 calc R U . . .
C13 C 0.9230(4) 0.3713(3) 0.2004(2) 0.0404(8) Uani 1 1 d . . . . .
C14 C 0.8421(4) 0.3677(3) 0.1438(3) 0.0483(9) Uani 1 1 d . . . . .
H14 H 0.887368 0.328515 0.104890 0.058 Uiso 1 1 calc R U . . .
C15 C 0.7031(4) 0.4182(3) 0.1434(3) 0.0482(9) Uani 1 1 d . . . . .
H15 H 0.653666 0.414009 0.103992 0.058 Uiso 1 1 calc R U . . .
C16 C 0.6284(4) 0.4781(3) 0.2011(2) 0.0413(8) Uani 1 1 d . . . . .
C17 C 0.4847(4) 0.5299(3) 0.2022(2) 0.0408(8) Uani 1 1 d . . . . .
H17 H 0.434465 0.527166 0.162486 0.049 Uiso 1 1 calc R U . . .
C18 C 0.4129(3) 0.5858(3) 0.2603(2) 0.0379(8) Uani 1 1 d . . . . .
C19 C 0.4880(3) 0.5896(3) 0.3200(2) 0.0354(7) Uani 1 1 d . . . . .
C20 C 0.6311(3) 0.5392(3) 0.3178(2) 0.0375(8) Uani 1 1 d . . . . .
H20 H 0.681089 0.542365 0.357422 0.045 Uiso 1 1 calc R U . . .
C21 C 0.7047(3) 0.4837(3) 0.2596(2) 0.0367(7) Uani 1 1 d . . . . .
C22 C 0.8543(4) 0.4308(3) 0.2584(2) 0.0375(8) Uani 1 1 d . . . . .
C23 C 0.9356(4) 0.4357(3) 0.3119(2) 0.0391(8) Uani 1 1 d . . . . .
H23 H 0.891210 0.474930 0.350749 0.047 Uiso 1 1 calc R U . . .
C24 C 1.0775(3) 0.3859(3) 0.3105(2) 0.0359(7) Uani 1 1 d . . . . .
C25 C 1.1539(4) 0.3977(3) 0.3680(2) 0.0388(8) Uani 1 1 d . . . . .
C26 C 1.3044(3) 0.3432(3) 0.3667(2) 0.0365(7) Uani 1 1 d . . . . .
C27 C 1.3771(3) 0.3515(3) 0.4221(2) 0.0373(7) Uani 1 1 d . . . . .
H27 H 1.328273 0.395499 0.456724 0.045 Uiso 1 1 calc R U . . .
C28 C 1.5188(3) 0.2984(3) 0.4296(2) 0.0367(7) Uani 1 1 d . . . . .
C29 C 1.5916(3) 0.3004(3) 0.4933(2) 0.0364(7) Uani 1 1 d . . . . .
C30 C 1.5219(3) 0.3544(3) 0.5529(2) 0.0371(8) Uani 1 1 d . . . . .
H30 H 1.425258 0.392376 0.549723 0.045 Uiso 1 1 calc R U . . .
C31 C 1.5884(3) 0.3548(3) 0.6169(2) 0.0355(7) Uani 1 1 d . . . . .
C32 C 0.1961(3) 0.6982(3) 0.3148(2) 0.0397(8) Uani 1 1 d . . . . .
C33 C 1.3593(3) 0.1814(3) 0.2185(2) 0.0416(8) Uani 1 1 d . . . . .
C34 C 1.3480(4) 0.0775(4) 0.2760(3) 0.0532(10) Uani 1 1 d . . . . .
C35 C 1.4114(5) -0.0065(4) 0.2422(4) 0.0721(14) Uani 1 1 d . . . . .
H35 H 1.405106 -0.077948 0.280490 0.087 Uiso 1 1 calc R U . . .
C36 C 1.4817(5) 0.0129(6) 0.1554(5) 0.0802(17) Uani 1 1 d . . . . .
C37 C 1.4874(5) 0.1163(6) 0.1005(4) 0.0759(16) Uani 1 1 d . . . . .
H37 H 1.534192 0.130113 0.039777 0.091 Uiso 1 1 calc R U . . .
C38 C 1.4274(4) 0.2024(4) 0.1300(3) 0.0566(11) Uani 1 1 d . . . . .
C39 C 1.4298(7) 0.3183(5) 0.0679(4) 0.0910(18) Uani 1 1 d . . . . .
H39A H 1.333691 0.362257 0.056657 0.136 Uiso 1 1 calc R U . . .
H39B H 1.488618 0.319193 0.009774 0.136 Uiso 1 1 calc R U . . .
H39C H 1.468640 0.348144 0.097153 0.136 Uiso 1 1 calc R U . . .
C40 C 1.2724(6) 0.0528(5) 0.3708(3) 0.0811(15) Uani 1 1 d . . . . .
H40A H 1.317430 0.070587 0.406112 0.122 Uiso 1 1 calc R U . . .
H40B H 1.275970 -0.024364 0.399306 0.122 Uiso 1 1 calc R U . . .
H40C H 1.173945 0.095781 0.369299 0.122 Uiso 1 1 calc R U . . .
C41 C 1.5509(8) -0.0801(7) 0.1217(6) 0.140(4) Uani 1 1 d . . . . .
H41A H 1.582372 -0.051021 0.055990 0.210 Uiso 1 1 calc R U . . .
H41B H 1.482759 -0.120620 0.133843 0.210 Uiso 1 1 calc R U . . .
H41C H 1.632132 -0.128357 0.153643 0.210 Uiso 1 1 calc R U . . .
C42 C 0.1736(4) 0.7171(4) 0.1202(3) 0.0537(10) Uani 1 1 d . . . . .
H42A H 0.266399 0.723254 0.083205 0.064 Uiso 1 1 calc R U . . .
H42B H 0.124058 0.786049 0.129157 0.064 Uiso 1 1 calc R U . . .
C43 C 0.0882(4) 0.6941(4) 0.0724(3) 0.0549(10) Uani 1 1 d . . . . .
H43A H 0.132596 0.620273 0.071992 0.066 Uiso 1 1 calc R U . . .
H43B H 0.090771 0.745624 0.008171 0.066 Uiso 1 1 calc R U . . .
C44 C -0.0651(5) 0.7023(4) 0.1158(3) 0.0598(11) Uani 1 1 d . . . . .
H44A H -0.107993 0.774190 0.120437 0.072 Uiso 1 1 calc R U . . .
H44B H -0.068375 0.646746 0.178377 0.072 Uiso 1 1 calc R U . . .
C45 C -0.1517(5) 0.6870(4) 0.0616(3) 0.0702(13) Uani 1 1 d . . . . .
H45A H -0.245840 0.684591 0.095769 0.105 Uiso 1 1 calc R U . . .
H45B H -0.104863 0.619108 0.051814 0.105 Uiso 1 1 calc R U . . .
H45C H -0.159824 0.747581 0.002588 0.105 Uiso 1 1 calc R U . . .
C46 C -0.0471(4) 0.6989(3) 0.3577(3) 0.0480(9) Uani 1 1 d . . . . .
H46A H -0.028856 0.654141 0.421429 0.058 Uiso 1 1 calc R U . . .
H46B H -0.044693 0.650560 0.328003 0.058 Uiso 1 1 calc R U . . .
C47 C -0.1885(4) 0.7805(3) 0.3560(3) 0.0511(9) Uani 1 1 d . . . . .
H47A H -0.262603 0.741348 0.384613 0.061 Uiso 1 1 calc R U . . .
H47B H -0.203252 0.825141 0.291712 0.061 Uiso 1 1 calc R U . . .
C48 C -0.2065(4) 0.8559(4) 0.4050(3) 0.0528(10) Uani 1 1 d . . . . .
H48A H -0.183893 0.811740 0.467880 0.063 Uiso 1 1 calc R U . . .
H48B H -0.139047 0.900770 0.372890 0.063 Uiso 1 1 calc R U . . .
C49 C -0.3547(4) 0.9295(4) 0.4089(3) 0.0615(11) Uani 1 1 d . . . . .
H49A H -0.360833 0.976294 0.440300 0.092 Uiso 1 1 calc R U . . .
H49B H -0.421777 0.885565 0.442117 0.092 Uiso 1 1 calc R U . . .
H49C H -0.377218 0.974254 0.346775 0.092 Uiso 1 1 calc R U . . .

loop_
_atom_site_aniso_label
_atom_site_aniso_U_11
_atom_site_aniso_U_22
_atom_site_aniso_U_33
_atom_site_aniso_U_23
_atom_site_aniso_U_13
_atom_site_aniso_U_12
Cl1 0.1170(12) 0.0797(10) 0.0964(11) -0.0276(8) 0.0258(9) -0.0184(9)
Cl2 0.0745(8) 0.1083(12) 0.0895(10) -0.0071(8) -0.0200(7) -0.0257(8)
Cl3 0.0871(10) 0.1282(15) 0.1587(16) -0.0947(13) -0.0021(10) -0.0334(10)
C50 0.078(3) 0.052(3) 0.072(3) -0.018(2) -0.006(2) -0.012(2)
O1 0.0454(13) 0.0524(16) 0.0452(13) -0.0238(12) -0.0164(11) -0.0095(11)
O2 0.0364(12) 0.0455(15) 0.0452(13) -0.0198(11) -0.0122(10) -0.0053(10)
O3 0.0537(15) 0.0603(18) 0.0612(16) -0.0418(15) -0.0205(13) 0.0061(13)
C1 0.0372(17) 0.049(2) 0.0421(18) -0.0227(16) -0.0105(14) -0.0102(16)
C2 0.0397(18) 0.043(2) 0.0387(17) -0.0195(15) -0.0086(14) -0.0092(15)
C3 0.0342(17) 0.047(2) 0.0442(19) -0.0235(16) -0.0075(14) -0.0035(15)
C4 0.0385(17) 0.043(2) 0.0369(17) -0.0176(15) -0.0082(14) -0.0099(15)
C5 0.0355(17) 0.054(2) 0.0438(19) -0.0271(17) -0.0036(14) -0.0043(16)
C6 0.0391(17) 0.050(2) 0.0438(19) -0.0276(17) -0.0033(14) -0.0070(16)
C7 0.0419(18) 0.042(2) 0.0399(18) -0.0231(16) -0.0050(14) -0.0088(15)
C8 0.0446(19) 0.051(2) 0.0406(18) -0.0281(17) -0.0045(15) -0.0095(17)
C9 0.0426(18) 0.040(2) 0.0373(17) -0.0213(15) -0.0085(14) -0.0066(15)
C10 0.046(2) 0.054(2) 0.058(2) -0.038(2) -0.0152(17) -0.0005(17)
C11 0.0408(17) 0.040(2) 0.0382(17) -0.0225(15) -0.0085(14) -0.0049(15)
C12 0.0410(18) 0.055(2) 0.0453(19) -0.0353(18) -0.0069(15) -0.0040(16)
C13 0.0401(18) 0.049(2) 0.0409(18) -0.0270(16) -0.0073(14) -0.0082(16)
C14 0.047(2) 0.063(3) 0.051(2) -0.039(2) -0.0102(16) -0.0088(18)
C15 0.046(2) 0.063(3) 0.053(2) -0.040(2) -0.0131(16) -0.0084(18)
C16 0.0452(19) 0.049(2) 0.0401(18) -0.0241(16) -0.0093(15) -0.0122(16)
C17 0.0427(18) 0.050(2) 0.0411(18) -0.0255(16) -0.0107(14) -0.0110(16)
C18 0.0383(17) 0.043(2) 0.0380(17) -0.0179(15) -0.0082(14) -0.0112(15)
C19 0.0383(17) 0.0367(19) 0.0361(16) -0.0175(14) -0.0097(13) -0.0074(14)
C20 0.0395(17) 0.044(2) 0.0376(17) -0.0220(15) -0.0080(14) -0.0099(15)
C21 0.0389(17) 0.040(2) 0.0359(17) -0.0177(15) -0.0087(13) -0.0090(15)
C22 0.0429(18) 0.040(2) 0.0359(17) -0.0206(15) -0.0089(14) -0.0080(15)
C23 0.0422(18) 0.043(2) 0.0393(17) -0.0262(16) -0.0102(14) -0.0027(15)
C24 0.0402(17) 0.0352(19) 0.0371(17) -0.0192(14) -0.0092(13) -0.0056(14)
C25 0.0424(18) 0.038(2) 0.0402(18) -0.0210(15) -0.0118(14) -0.0026(15)
C26 0.0424(18) 0.0357(19) 0.0361(17) -0.0187(15) -0.0109(14) -0.0049(15)
C27 0.0406(17) 0.039(2) 0.0358(17) -0.0206(15) -0.0060(13) -0.0054(15)
C28 0.0405(17) 0.038(2) 0.0361(17) -0.0182(15) -0.0077(14) -0.0089(15)
C29 0.0401(17) 0.041(2) 0.0340(17) -0.0191(15) -0.0046(13) -0.0114(15)
C30 0.0364(17) 0.042(2) 0.0384(17) -0.0203(15) -0.0083(14) -0.0075(15)
C31 0.0363(16) 0.0379(19) 0.0357(16) -0.0177(14) -0.0078(13) -0.0065(14)
C32 0.0346(17) 0.046(2) 0.0407(18) -0.0184(16) -0.0115(14) -0.0063(15)
C33 0.0361(17) 0.054(2) 0.048(2) -0.0328(18) -0.0101(14) -0.0058(16)
C34 0.052(2) 0.058(3) 0.059(2) -0.032(2) -0.0172(18) -0.0055(19)
C35 0.072(3) 0.053(3) 0.109(4) -0.045(3) -0.046(3) 0.007(2)
C36 0.058(3) 0.104(5) 0.114(4) -0.090(4) -0.031(3) 0.017(3)
C37 0.047(2) 0.135(5) 0.079(3) -0.083(4) 0.001(2) -0.015(3)
C38 0.050(2) 0.088(3) 0.049(2) -0.040(2) -0.0025(17) -0.022(2)
C39 0.104(4) 0.122(5) 0.062(3) -0.031(3) -0.001(3) -0.059(4)
C40 0.094(4) 0.084(4) 0.063(3) -0.020(3) -0.005(3) -0.035(3)
C41 0.109(5) 0.158(7) 0.211(9) -0.160(7) -0.062(5) 0.045(5)
C42 0.056(2) 0.067(3) 0.043(2) -0.021(2) -0.0113(17) -0.019(2)
C43 0.064(2) 0.063(3) 0.046(2) -0.0284(19) -0.0173(18) -0.010(2)
C44 0.063(2) 0.066(3) 0.054(2) -0.019(2) -0.0197(19) -0.017(2)
C45 0.071(3) 0.078(3) 0.070(3) -0.018(3) -0.027(2) -0.029(3)
C46 0.046(2) 0.049(2) 0.054(2) -0.0224(18) -0.0071(16) -0.0140(17)
C47 0.0419(19) 0.052(2) 0.060(2) -0.024(2) -0.0067(17) -0.0106(17)
C48 0.053(2) 0.054(3) 0.047(2) -0.0204(19) -0.0046(17) -0.0097(19)
C49 0.050(2) 0.058(3) 0.069(3) -0.029(2) 0.0004(19) -0.006(2)

loop_
_atom_type_symbol
_atom_type_description
_atom_type_scat_dispersion_real
_atom_type_scat_dispersion_imag
_atom_type_scat_source
C C 0.0181 0.0091 'International Tables Vol C Tables 4.2.6.8 and 6.1.1.4'
H H 0.0000 0.0000 'International Tables Vol C Tables 4.2.6.8 and 6.1.1.4'
Cl Cl 0.3639 0.7018 'International Tables Vol C Tables 4.2.6.8 and 6.1.1.4'
O O 0.0492 0.0322 'International Tables Vol C Tables 4.2.6.8 and 6.1.1.4'

loop_
_geom_angle_atom_site_label_1
_geom_angle_atom_site_label_2
_geom_angle_atom_site_label_3
_geom_angle
_geom_angle_site_symmetry_1
_geom_angle_site_symmetry_3
_geom_angle_publ_flag
Cl1 C50 H50 108.9 . . ?
Cl2 C50 Cl1 111.3(3) . . ?
Cl2 C50 H50 108.9 . . ?
Cl3 C50 Cl1 109.4(3) . . ?
Cl3 C50 Cl2 109.3(3) . . ?
Cl3 C50 H50 108.9 . . ?
C1 O1 C42 114.4(3) . . ?
C32 O2 C46 115.6(3) . . ?
O1 C1 C18 117.2(3) . . ?
C32 C1 O1 121.0(3) . . ?
C32 C1 C18 121.8(3) . . ?
C3 C2 C31 119.7(3) . . ?
C3 C2 C32 121.8(3) . 2_766 ?
C31 C2 C32 118.5(3) . 2_766 ?
C2 C3 H3 119.2 . . ?
C2 C3 C4 121.7(3) . . ?
C4 C3 H3 119.2 . . ?
C3 C4 C5 122.5(3) . . ?
C3 C4 C29 119.2(3) . . ?
C29 C4 C5 118.3(3) . . ?
C4 C5 H5 119.4 . . ?
C6 C5 C4 121.3(3) . . ?
C6 C5 H5 119.4 . . ?
C5 C6 H6 118.8 . . ?
C5 C6 C7 122.4(3) . . ?
C7 C6 H6 118.8 . . ?
C8 C7 C6 122.1(3) . . ?
C8 C7 C28 120.1(3) . . ?
C28 C7 C6 117.8(3) . . ?
C7 C8 H8 114(2) . . ?
C9 C8 C7 121.8(3) . . ?
C9 C8 H8 124(2) . . ?
C8 C9 C10 123.0(3) . . ?
C8 C9 C26 117.4(3) . . ?
C26 C9 C10 119.6(3) . . ?
C9 C10 C33 119.2(3) . . ?
C11 C10 C9 120.6(3) . . ?
C11 C10 C33 119.2(3) . . ?
C10 C11 C24 120.0(3) . . ?
C12 C11 C10 123.5(3) . . ?
C12 C11 C24 116.4(3) . . ?
C11 C12 H12 118.6 . . ?
C11 C12 C13 122.8(3) . . ?
C13 C12 H12 118.6 . . ?
C12 C13 C14 122.2(3) . . ?
C12 C13 C22 119.3(3) . . ?
C14 C13 C22 118.5(3) . . ?
C13 C14 H14 118.9 . . ?
C15 C14 C13 122.3(3) . . ?
C15 C14 H14 118.9 . . ?
C14 C15 H15 119.2 . . ?
C14 C15 C16 121.5(3) . . ?
C16 C15 H15 119.2 . . ?
C17 C16 C15 122.4(3) . . ?
C17 C16 C21 119.2(3) . . ?
C21 C16 C15 118.4(3) . . ?
C16 C17 H17 119.2 . . ?
C16 C17 C18 121.7(3) . . ?
C18 C17 H17 119.2 . . ?
C17 C18 C1 122.0(3) . . ?
C17 C18 C19 119.2(3) . . ?
C19 C18 C1 118.8(3) . . ?
C18 C19 C31 119.2(3) . 2_766 ?
C20 C19 C18 118.9(3) . . ?
C20 C19 C31 122.0(3) . 2_766 ?
C19 C20 H20 118.7 . . ?
C19 C20 C21 122.6(3) . . ?
C21 C20 H20 118.7 . . ?
C16 C21 C22 119.6(3) . . ?
C20 C21 C16 118.4(3) . . ?
C20 C21 C22 122.0(3) . . ?
C13 C22 C21 119.7(3) . . ?
C23 C22 C13 117.8(3) . . ?
C23 C22 C21 122.5(3) . . ?
C22 C23 H23 118.7 . . ?
C24 C23 C22 122.5(3) . . ?
C24 C23 H23 118.7 . . ?
C11 C24 C25 120.7(3) . . ?
C23 C24 C11 121.0(3) . . ?
C23 C24 C25 118.3(3) . . ?
O3 C25 C24 121.2(3) . . ?
O3 C25 C26 121.1(3) . . ?
C26 C25 C24 117.6(3) . . ?
C9 C26 C25 121.3(3) . . ?
C27 C26 C9 120.3(3) . . ?
C27 C26 C25 118.3(3) . . ?
C26 C27 H27 118.5 . . ?
C26 C27 C28 123.0(3) . . ?
C28 C27 H27 118.5 . . ?
C7 C28 C29 119.9(3) . . ?
C27 C28 C7 117.3(3) . . ?
C27 C28 C29 122.7(3) . . ?
C4 C29 C28 120.0(3) . . ?
C30 C29 C4 118.5(3) . . ?
C30 C29 C28 121.5(3) . . ?
C29 C30 H30 118.7 . . ?
C29 C30 C31 122.7(3) . . ?
C31 C30 H30 118.7 . . ?
C2 C31 C19 120.1(3) . 2_766 ?
C30 C31 C2 118.3(3) . . ?
C30 C31 C19 121.6(3) . 2_766 ?
O2 C32 C2 117.2(3) . 2_766 ?
C1 C32 O2 121.3(3) . . ?
C1 C32 C2 121.4(3) . 2_766 ?
C34 C33 C10 116.4(3) . . ?
C38 C33 C10 122.7(4) . . ?
C38 C33 C34 121.0(4) . . ?
C33 C34 C35 118.2(4) . . ?
C33 C34 C40 122.3(4) . . ?
C35 C34 C40 119.5(5) . . ?
C34 C35 H35 119.3 . . ?
C36 C35 C34 121.3(5) . . ?
C36 C35 H35 119.3 . . ?
C35 C36 C41 119.9(7) . . ?
C37 C36 C35 118.7(4) . . ?
C37 C36 C41 121.3(6) . . ?
C36 C37 H37 118.7 . . ?
C36 C37 C38 122.5(5) . . ?
C38 C37 H37 118.7 . . ?
C33 C38 C37 118.2(5) . . ?
C33 C38 C39 119.2(4) . . ?
C37 C38 C39 122.6(4) . . ?
C38 C39 H39A 109.5 . . ?
C38 C39 H39B 109.5 . . ?
C38 C39 H39C 109.5 . . ?
H39A C39 H39B 109.5 . . ?
H39A C39 H39C 109.5 . . ?
H39B C39 H39C 109.5 . . ?
C34 C40 H40A 109.5 . . ?
C34 C40 H40B 109.5 . . ?
C34 C40 H40C 109.5 . . ?
H40A C40 H40B 109.5 . . ?
H40A C40 H40C 109.5 . . ?
H40B C40 H40C 109.5 . . ?
C36 C41 H41A 109.5 . . ?
C36 C41 H41B 109.5 . . ?
C36 C41 H41C 109.5 . . ?
H41A C41 H41B 109.5 . . ?
H41A C41 H41C 109.5 . . ?
H41B C41 H41C 109.5 . . ?
O1 C42 H42A 110.1 . . ?
O1 C42 H42B 110.1 . . ?
O1 C42 C43 107.9(3) . . ?
H42A C42 H42B 108.4 . . ?
C43 C42 H42A 110.1 . . ?
C43 C42 H42B 110.1 . . ?
C42 C43 H43A 108.8 . . ?
C42 C43 H43B 108.8 . . ?
C42 C43 C44 113.9(3) . . ?
H43A C43 H43B 107.7 . . ?
C44 C43 H43A 108.8 . . ?
C44 C43 H43B 108.8 . . ?
C43 C44 H44A 109.1 . . ?
C43 C44 H44B 109.1 . . ?
C43 C44 C45 112.6(4) . . ?
H44A C44 H44B 107.8 . . ?
C45 C44 H44A 109.1 . . ?
C45 C44 H44B 109.1 . . ?
C44 C45 H45A 109.5 . . ?
C44 C45 H45B 109.5 . . ?
C44 C45 H45C 109.5 . . ?
H45A C45 H45B 109.5 . . ?
H45A C45 H45C 109.5 . . ?
H45B C45 H45C 109.5 . . ?
O2 C46 H46A 110.2 . . ?
O2 C46 H46B 110.2 . . ?
O2 C46 C47 107.4(3) . . ?
H46A C46 H46B 108.5 . . ?
C47 C46 H46A 110.2 . . ?
C47 C46 H46B 110.2 . . ?
C46 C47 H47A 108.6 . . ?
C46 C47 H47B 108.6 . . ?
C46 C47 C48 114.6(3) . . ?
H47A C47 H47B 107.6 . . ?
C48 C47 H47A 108.6 . . ?
C48 C47 H47B 108.6 . . ?
C47 C48 H48A 109.1 . . ?
C47 C48 H48B 109.1 . . ?
H48A C48 H48B 107.8 . . ?
C49 C48 C47 112.5(4) . . ?
C49 C48 H48A 109.1 . . ?
C49 C48 H48B 109.1 . . ?
C48 C49 H49A 109.5 . . ?
C48 C49 H49B 109.5 . . ?
C48 C49 H49C 109.5 . . ?
H49A C49 H49B 109.5 . . ?
H49A C49 H49C 109.5 . . ?
H49B C49 H49C 109.5 . . ?

loop_
_geom_bond_atom_site_label_1
_geom_bond_atom_site_label_2
_geom_bond_distance
_geom_bond_site_symmetry_2
_geom_bond_publ_flag
Cl1 C50 1.761(5) . ?
Cl2 C50 1.759(5) . ?
Cl3 C50 1.744(6) . ?
C50 H50 1.0000 . ?
O1 C1 1.382(4) . ?
O1 C42 1.439(5) . ?
O2 C32 1.373(4) . ?
O2 C46 1.455(4) . ?
O3 C25 1.238(4) . ?
C1 C18 1.452(5) . ?
C1 C32 1.350(5) . ?
C2 C3 1.393(5) . ?
C2 C31 1.419(5) . ?
C2 C32 1.455(5) 2_766 ?
C3 H3 0.9500 . ?
C3 C4 1.400(5) . ?
C4 C5 1.441(5) . ?
C4 C29 1.421(5) . ?
C5 H5 0.9500 . ?
C5 C6 1.356(5) . ?
C6 H6 0.9500 . ?
C6 C7 1.431(5) . ?
C7 C8 1.405(5) . ?
C7 C28 1.429(5) . ?
C8 H8 0.98(4) . ?
C8 C9 1.402(5) . ?
C9 C10 1.440(5) . ?
C9 C26 1.430(4) . ?
C10 C11 1.432(5) . ?
C10 C33 1.499(5) . ?
C11 C12 1.401(5) . ?
C11 C24 1.435(4) . ?
C12 H12 0.9500 . ?
C12 C13 1.404(5) . ?
C13 C14 1.424(5) . ?
C13 C22 1.428(5) . ?
C14 H14 0.9500 . ?
C14 C15 1.352(5) . ?
C15 H15 0.9500 . ?
C15 C16 1.437(5) . ?
C16 C17 1.395(5) . ?
C16 C21 1.429(5) . ?
C17 H17 0.9500 . ?
C17 C18 1.399(5) . ?
C18 C19 1.424(4) . ?
C19 C20 1.385(5) . ?
C19 C31 1.467(4) 2_766 ?
C20 H20 0.9500 . ?
C20 C21 1.399(5) . ?
C21 C22 1.450(5) . ?
C22 C23 1.394(5) . ?
C23 H23 0.9500 . ?
C23 C24 1.374(5) . ?
C24 C25 1.466(5) . ?
C25 C26 1.462(5) . ?
C26 C27 1.380(5) . ?
C27 H27 0.9500 . ?
C27 C28 1.393(5) . ?
C28 C29 1.449(4) . ?
C29 C30 1.397(5) . ?
C30 H30 0.9500 . ?
C30 C31 1.398(5) . ?
C33 C34 1.393(6) . ?
C33 C38 1.384(5) . ?
C34 C35 1.414(6) . ?
C34 C40 1.490(7) . ?
C35 H35 0.9500 . ?
C35 C36 1.369(8) . ?
C36 C37 1.366(9) . ?
C36 C41 1.526(7) . ?
C37 H37 0.9500 . ?
C37 C38 1.393(7) . ?
C38 C39 1.523(8) . ?
C39 H39A 0.9800 . ?
C39 H39B 0.9800 . ?
C39 H39C 0.9800 . ?
C40 H40A 0.9800 . ?
C40 H40B 0.9800 . ?
C40 H40C 0.9800 . ?
C41 H41A 0.9800 . ?
C41 H41B 0.9800 . ?
C41 H41C 0.9800 . ?
C42 H42A 0.9900 . ?
C42 H42B 0.9900 . ?
C42 C43 1.505(5) . ?
C43 H43A 0.9900 . ?
C43 H43B 0.9900 . ?
C43 C44 1.526(6) . ?
C44 H44A 0.9900 . ?
C44 H44B 0.9900 . ?
C44 C45 1.528(6) . ?
C45 H45A 0.9800 . ?
C45 H45B 0.9800 . ?
C45 H45C 0.9800 . ?
C46 H46A 0.9900 . ?
C46 H46B 0.9900 . ?
C46 C47 1.506(5) . ?
C47 H47A 0.9900 . ?
C47 H47B 0.9900 . ?
C47 C48 1.534(6) . ?
C48 H48A 0.9900 . ?
C48 H48B 0.9900 . ?
C48 C49 1.517(6) . ?
C49 H49A 0.9800 . ?
C49 H49B 0.9800 . ?
C49 H49C 0.9800 . ?

loop_
_geom_torsion_atom_site_label_1
_geom_torsion_atom_site_label_2
_geom_torsion_atom_site_label_3
_geom_torsion_atom_site_label_4
_geom_torsion
_geom_torsion_site_symmetry_1
_geom_torsion_site_symmetry_2
_geom_torsion_site_symmetry_3
_geom_torsion_site_symmetry_4
_geom_torsion_publ_flag
O1 C1 C18 C17 5.7(5) . . . . ?
O1 C1 C18 C19 -175.2(3) . . . . ?
O1 C1 C32 O2 -9.6(6) . . . . ?
O1 C1 C32 C2 172.4(3) . . . 2_766 ?
O1 C42 C43 C44 69.7(5) . . . . ?
O2 C46 C47 C48 -63.0(4) . . . . ?
O3 C25 C26 C9 176.3(4) . . . . ?
O3 C25 C26 C27 -0.7(5) . . . . ?
C1 O1 C42 C43 -177.3(3) . . . . ?
C1 C18 C19 C20 -178.1(3) . . . . ?
C1 C18 C19 C31 2.9(5) . . . 2_766 ?
C2 C3 C4 C5 -178.9(4) . . . . ?
C2 C3 C4 C29 0.5(6) . . . . ?
C3 C2 C31 C19 179.3(3) . . . 2_766 ?
C3 C2 C31 C30 -0.4(5) . . . . ?
C3 C4 C5 C6 176.3(4) . . . . ?
C3 C4 C29 C28 -178.7(3) . . . . ?
C3 C4 C29 C30 -0.1(5) . . . . ?
C4 C5 C6 C7 1.8(6) . . . . ?
C4 C29 C30 C31 -0.7(5) . . . . ?
C5 C4 C29 C28 0.8(5) . . . . ?
C5 C4 C29 C30 179.4(3) . . . . ?
C5 C6 C7 C8 -177.5(4) . . . . ?
C5 C6 C7 C28 1.9(6) . . . . ?
C6 C7 C8 C9 179.5(4) . . . . ?
C6 C7 C28 C27 178.4(3) . . . . ?
C6 C7 C28 C29 -4.3(5) . . . . ?
C7 C8 C9 C10 -177.4(4) . . . . ?
C7 C8 C9 C26 1.9(6) . . . . ?
C7 C28 C29 C4 3.0(5) . . . . ?
C7 C28 C29 C30 -175.7(3) . . . . ?
C8 C7 C28 C27 -2.2(5) . . . . ?
C8 C7 C28 C29 175.1(3) . . . . ?
C8 C9 C10 C11 -178.6(4) . . . . ?
C8 C9 C10 C33 12.4(6) . . . . ?
C8 C9 C26 C25 -178.7(3) . . . . ?
C8 C9 C26 C27 -1.8(5) . . . . ?
C9 C10 C11 C12 178.4(4) . . . . ?
C9 C10 C11 C24 -3.9(6) . . . . ?
C9 C10 C33 C34 82.5(5) . . . . ?
C9 C10 C33 C38 -96.9(5) . . . . ?
C9 C26 C27 C28 -0.4(5) . . . . ?
C10 C9 C26 C25 0.6(5) . . . . ?
C10 C9 C26 C27 177.5(3) . . . . ?
C10 C11 C12 C13 178.4(4) . . . . ?
C10 C11 C24 C23 -176.6(4) . . . . ?
C10 C11 C24 C25 2.9(5) . . . . ?
C10 C33 C34 C35 -177.8(3) . . . . ?
C10 C33 C34 C40 2.1(6) . . . . ?
C10 C33 C38 C37 177.9(3) . . . . ?
C10 C33 C38 C39 -4.1(6) . . . . ?
C11 C10 C33 C34 -86.6(4) . . . . ?
C11 C10 C33 C38 93.9(5) . . . . ?
C11 C12 C13 C14 178.1(4) . . . . ?
C11 C12 C13 C22 -2.2(6) . . . . ?
C11 C24 C25 O3 -178.0(3) . . . . ?
C11 C24 C25 C26 -0.2(5) . . . . ?
C12 C11 C24 C23 1.3(5) . . . . ?
C12 C11 C24 C25 -179.2(3) . . . . ?
C12 C13 C14 C15 179.4(4) . . . . ?
C12 C13 C22 C21 -178.4(3) . . . . ?
C12 C13 C22 C23 1.9(5) . . . . ?
C13 C14 C15 C16 -0.5(7) . . . . ?
C13 C22 C23 C24 0.0(6) . . . . ?
C14 C13 C22 C21 1.2(5) . . . . ?
C14 C13 C22 C23 -178.5(3) . . . . ?
C14 C15 C16 C17 -179.4(4) . . . . ?
C14 C15 C16 C21 0.2(6) . . . . ?
C15 C16 C17 C18 178.5(4) . . . . ?
C15 C16 C21 C20 -178.0(3) . . . . ?
C15 C16 C21 C22 0.8(5) . . . . ?
C16 C17 C18 C1 178.9(4) . . . . ?
C16 C17 C18 C19 -0.2(6) . . . . ?
C16 C21 C22 C13 -1.5(5) . . . . ?
C16 C21 C22 C23 178.2(3) . . . . ?
C17 C16 C21 C20 1.6(5) . . . . ?
C17 C16 C21 C22 -179.6(3) . . . . ?
C17 C18 C19 C20 1.0(5) . . . . ?
C17 C18 C19 C31 -178.0(3) . . . 2_766 ?
C18 C1 C32 O2 174.0(3) . . . . ?
C18 C1 C32 C2 -4.0(6) . . . 2_766 ?
C18 C19 C20 C21 -0.5(5) . . . . ?
C19 C20 C21 C16 -0.8(5) . . . . ?
C19 C20 C21 C22 -179.6(3) . . . . ?
C20 C21 C22 C13 177.3(3) . . . . ?
C20 C21 C22 C23 -3.0(6) . . . . ?
C21 C16 C17 C18 -1.1(6) . . . . ?
C21 C22 C23 C24 -179.7(3) . . . . ?
C22 C13 C14 C15 -0.2(6) . . . . ?
C22 C23 C24 C11 -1.7(6) . . . . ?
C22 C23 C24 C25 178.9(3) . . . . ?
C23 C24 C25 O3 1.4(6) . . . . ?
C23 C24 C25 C26 179.3(3) . . . . ?
C24 C11 C12 C13 0.6(6) . . . . ?
C24 C25 C26 C9 -1.5(5) . . . . ?
C24 C25 C26 C27 -178.5(3) . . . . ?
C25 C26 C27 C28 176.6(3) . . . . ?
C26 C9 C10 C11 2.1(6) . . . . ?
C26 C9 C10 C33 -166.8(3) . . . . ?
C26 C27 C28 C7 2.4(5) . . . . ?
C26 C27 C28 C29 -174.9(3) . . . . ?
C27 C28 C29 C4 -179.9(3) . . . . ?
C27 C28 C29 C30 1.5(5) . . . . ?
C28 C7 C8 C9 0.1(6) . . . . ?
C28 C29 C30 C31 177.9(3) . . . . ?
C29 C4 C5 C6 -3.2(6) . . . . ?
C29 C30 C31 C2 0.9(5) . . . . ?
C29 C30 C31 C19 -178.8(3) . . . 2_766 ?
C31 C2 C3 C4 -0.3(6) . . . . ?
C31 C19 C20 C21 178.5(3) 2_766 . . . ?
C32 O2 C46 C47 170.7(3) . . . . ?
C32 C1 C18 C17 -177.8(4) . . . . ?
C32 C1 C18 C19 1.3(5) . . . . ?
C32 C2 C3 C4 -179.1(3) 2_766 . . . ?
C32 C2 C31 C19 -1.8(5) 2_766 . . 2_766 ?
C32 C2 C31 C30 178.4(3) 2_766 . . . ?
C33 C10 C11 C12 -12.7(6) . . . . ?
C33 C10 C11 C24 165.1(3) . . . . ?
C33 C34 C35 C36 -0.2(6) . . . . ?
C34 C33 C38 C37 -1.5(6) . . . . ?
C34 C33 C38 C39 176.5(4) . . . . ?
C34 C35 C36 C37 -1.3(7) . . . . ?
C34 C35 C36 C41 179.0(5) . . . . ?
C35 C36 C37 C38 1.5(7) . . . . ?
C36 C37 C38 C33 -0.1(6) . . . . ?
C36 C37 C38 C39 -178.0(5) . . . . ?
C38 C33 C34 C35 1.7(5) . . . . ?
C38 C33 C34 C40 -178.5(4) . . . . ?
C40 C34 C35 C36 179.9(4) . . . . ?
C41 C36 C37 C38 -178.8(5) . . . . ?
C42 O1 C1 C18 -98.7(4) . . . . ?
C42 O1 C1 C32 84.8(4) . . . . ?
C42 C43 C44 C45 175.6(4) . . . . ?
C46 O2 C32 C1 82.1(4) . . . . ?
C46 O2 C32 C2 -99.8(4) . . . 2_766 ?
C46 C47 C48 C49 -174.7(4) . . . . ?
